data_7012904
loop_
_publ_author_name
'Adams, Christopher J.'
'Connelly, Neil G.'
'Emslie, David J. H.'
'Hayward, Owen D.'
'Manson, Tania'
'Guy Orpen, A.'
'Rieger, Philip H.'

_publ_section_title
;
 The substitution chemistry of the
 tris(3,5-dimethylpyrazolyl)methanerhodium complex [Rh(CO)2{HC(pz?)3}]+
;
_journal_issue 14
_journal_name_full 'Dalton Transactions'
_journal_page_first 2835
_journal_paper_doi 10.1039/b302440g
_journal_year 2003
_chemical_formula_sum 'C23 H28 F6 N6 O P Rh'
_chemical_formula_weight 652.39
_chemical_name_systematic
; 
? 
;
_space_group_IT_number 61
_symmetry_cell_setting orthorhombic
_symmetry_space_group_name_Hall '-P 2ac 2ab'
_symmetry_space_group_name_H-M 'P b c a'
_atom_sites_solution_hydrogens geom
_atom_sites_solution_primary direct
_atom_sites_solution_secondary difmap
_audit_creation_method SHELXL-97
_cell_angle_alpha 90.00
_cell_angle_beta 90.00
_cell_angle_gamma 90.00
_cell_formula_units_Z 8
_cell_length_a 18.899(4)
_cell_length_b 11.025(2)
_cell_length_c 24.751(5)
_cell_measurement_temperature 293(2)
_cell_volume 5157.2(18)
_computing_cell_refinement 'Bruker SMART'
_computing_data_collection 'Bruker SMART'
_computing_data_reduction 'Bruker SHELXTL'
_computing_molecular_graphics 'Bruker SHELXTL'
_computing_publication_material 'Bruker SHELXTL'
_computing_structure_refinement 'SHELXL-97 (Sheldrick, 1997)'
_computing_structure_solution 'SHELXS-97 (Sheldrick, 1990)'
_diffrn_ambient_temperature 293(2)
_diffrn_measured_fraction_theta_full 1.000
_diffrn_measured_fraction_theta_max 1.000
_diffrn_measurement_device_type 'CCD area detector'
_diffrn_measurement_method 'phi and omega scans'
_diffrn_radiation_monochromator graphite
_diffrn_radiation_source 'fine-focus sealed tube'
_diffrn_radiation_type MoK\a
_diffrn_radiation_wavelength 0.71073
_diffrn_reflns_av_R_equivalents 0.2224
_diffrn_reflns_av_sigmaI/netI 0.1259
_diffrn_reflns_limit_h_max 22
_diffrn_reflns_limit_h_min -22
_diffrn_reflns_limit_k_max 13
_diffrn_reflns_limit_k_min -7
_diffrn_reflns_limit_l_max 29
_diffrn_reflns_limit_l_min -28
_diffrn_reflns_number 26359
_diffrn_reflns_theta_full 25.00
_diffrn_reflns_theta_max 25.00
_diffrn_reflns_theta_min 1.65
_diffrn_standards_decay_% 0
_exptl_absorpt_coefficient_mu 0.798
_exptl_absorpt_correction_T_max 0.914
_exptl_absorpt_correction_T_min 0.288
_exptl_absorpt_correction_type multi-scan
_exptl_absorpt_process_details 'SADABS (Sheldrick 1996)'
_exptl_crystal_colour Orange
_exptl_crystal_density_diffrn 1.681
_exptl_crystal_density_meas ?
_exptl_crystal_density_method .
_exptl_crystal_description Plate
_exptl_crystal_F_000 2640
_exptl_crystal_size_max 0.25
_exptl_crystal_size_mid 0.25
_exptl_crystal_size_min 0.15
_refine_diff_density_max 1.714
_refine_diff_density_min -0.645
_refine_diff_density_rms 0.125
_refine_ls_extinction_method none
_refine_ls_goodness_of_fit_ref 1.078
_refine_ls_hydrogen_treatment constr
_refine_ls_matrix_type full
_refine_ls_number_parameters 404
_refine_ls_number_reflns 4538
_refine_ls_number_restraints 36
_refine_ls_restrained_S_all 1.082
_refine_ls_R_factor_all 0.1390
_refine_ls_R_factor_gt 0.0620
_refine_ls_shift/su_max 0.005
_refine_ls_shift/su_mean 0.000
_refine_ls_structure_factor_coef Fsqd
_refine_ls_weighting_details 'calc w=1/[\s^2^(Fo^2^)+(0.0597P)^2^+12.4854P] where P=(Fo^2^+2Fc^2^)/3'
_refine_ls_weighting_scheme calc
_refine_ls_wR_factor_gt 0.1391
_refine_ls_wR_factor_ref 0.1802
_reflns_number_gt 2429
_reflns_number_total 4538
_reflns_threshold_expression >2sigma(I)
_cod_data_source_file b302440g.txt
_cod_data_source_block 11
_cod_depositor_comments
;
The following automatic conversions were performed:
'_symmetry_cell_setting' value 'Orthorhombic' changed to 'orthorhombic'
according to '/home/saulius/struct/CIF-dictionaries/cif_core.dic'
dictionary named 'cif_core.dic' version 2.4.1 from
2010-06-29.

'_exptl_absorpt_correction_type' value 'Multi-scan' changed
to 'multi-scan' according to
'/home/saulius/struct/CIF-dictionaries/cif_core.dic' dictionary named
'cif_core.dic' version 2.4.1 from 2010-06-29.

Automatic conversion script
Id: cif_fix_enum 1527 2010-12-29 10:47:43Z saulius 
;
_cod_original_cell_volume 5157.1(17)
_cod_original_sg_symbol_H-M Pbca
_cod_database_code 7012904

loop_
_symmetry_equiv_pos_as_xyz
'x, y, z'
'-x+1/2, -y, z+1/2'
'-x, y+1/2, -z+1/2'
'x+1/2, -y+1/2, -z'
'-x, -y, -z'
'x-1/2, y, -z-1/2'
'x, -y-1/2, z-1/2'
'-x-1/2, y-1/2, z'

loop_
_atom_site_label
_atom_site_type_symbol
_atom_site_fract_x
_atom_site_fract_y
_atom_site_fract_z
_atom_site_U_iso_or_equiv
_atom_site_adp_type
_atom_site_occupancy
_atom_site_symmetry_multiplicity
_atom_site_calc_flag
_atom_site_refinement_flags
_atom_site_disorder_assembly
_atom_site_disorder_group
Rh1 Rh 0.01734(4) -0.08166(6) 0.82303(3) 0.0318(2) Uani 1 1 d . . .
N1 N -0.0293(3) 0.0841(7) 0.8549(3) 0.0300(16) Uani 1 1 d . . .
N6 N 0.1314(4) 0.0983(7) 0.8598(3) 0.0359(17) Uani 1 1 d . . .
N2 N 0.0157(4) 0.1569(6) 0.8839(3) 0.0325(16) Uani 1 1 d . . .
C12 C -0.0170(5) 0.2637(8) 0.8972(3) 0.0345(19) Uani 1 1 d . . .
N4 N 0.0727(4) -0.0006(6) 0.9320(3) 0.0363(18) Uani 1 1 d . . .
N5 N 0.1139(4) 0.0285(7) 0.8158(3) 0.0363(17) Uani 1 1 d . . .
N3 N 0.0568(4) -0.1041(6) 0.9040(3) 0.0336(17) Uani 1 1 d . . .
C15 C -0.1537(4) 0.0946(9) 0.8227(4) 0.042(2) Uani 1 1 d . . .
H15A H -0.1431 0.0815 0.7852 0.063 Uiso 1 1 calc R . .
H15B H -0.1920 0.1515 0.8258 0.063 Uiso 1 1 calc R . .
H15C H -0.1671 0.0192 0.8391 0.063 Uiso 1 1 calc R . .
C18 C 0.0944(5) -0.1470(8) 0.9870(4) 0.038(2) Uani 1 1 d . . .
H18 H 0.1073 -0.1924 1.0171 0.045 Uiso 1 1 calc R . .
C17 C 0.0962(5) -0.0263(9) 0.9832(3) 0.037(2) Uani 1 1 d . . .
C19 C 0.0700(5) -0.1929(8) 0.9382(3) 0.035(2) Uani 1 1 d . . .
C16 C 0.1148(5) 0.0716(9) 1.0224(4) 0.046(2) Uani 1 1 d . . .
H16A H 0.1245 0.0362 1.0571 0.069 Uiso 1 1 calc R . .
H16B H 0.0759 0.1272 1.0256 0.069 Uiso 1 1 calc R . .
H16C H 0.1559 0.1142 1.0099 0.069 Uiso 1 1 calc R . .
C14 C -0.0895(5) 0.1443(8) 0.8507(3) 0.035(2) Uani 1 1 d . . .
C8 C 0.0809(5) 0.1124(8) 0.9028(3) 0.035(2) Uani 1 1 d . . .
H1 H 0.1001 0.1723 0.9281 0.042 Uiso 1 1 calc R . .
C13 C -0.0826(5) 0.2566(8) 0.8761(3) 0.038(2) Uani 1 1 d . . .
H13 H -0.1173 0.3163 0.8780 0.045 Uiso 1 1 calc R . .
C20 C 0.0612(6) -0.3260(9) 0.9252(4) 0.052(3) Uani 1 1 d . . .
H20A H 0.0121 -0.3432 0.9188 0.078 Uiso 1 1 calc R . .
H20B H 0.0778 -0.3738 0.9550 0.078 Uiso 1 1 calc R . .
H20C H 0.0882 -0.3454 0.8935 0.078 Uiso 1 1 calc R . .
C11 C 0.0193(5) 0.3606(8) 0.9288(4) 0.046(2) Uani 1 1 d . . .
H11A H -0.0117 0.4290 0.9327 0.069 Uiso 1 1 calc R . .
H11B H 0.0615 0.3853 0.9102 0.069 Uiso 1 1 calc R . .
H11C H 0.0316 0.3299 0.9639 0.069 Uiso 1 1 calc R . .
P1 P 0.18133(14) 0.0668(2) 0.55613(11) 0.0488(7) Uani 1 1 d D . .
C7 C -0.0082(5) -0.0910(8) 0.7399(3) 0.038(2) Uani 1 1 d . . .
H7A H 0.0224 -0.0387 0.7179 0.045 Uiso 1 1 calc R . .
C24 C 0.1734(5) 0.0247(9) 0.7864(4) 0.042(2) Uani 1 1 d . . .
C1 C -0.0825(5) -0.0862(9) 0.7221(4) 0.042(2) Uani 1 1 d . . .
C5 C 0.0032(5) -0.2644(9) 0.8009(4) 0.045(3) Uani 1 1 d . . .
H5A H 0.0323 -0.3284 0.8170 0.054 Uiso 1 1 calc R . .
C4 C -0.0590(5) -0.2208(8) 0.8278(4) 0.044(2) Uani 1 1 d . . .
H4A H -0.0651 -0.2537 0.8643 0.052 Uiso 1 1 calc R . .
C23 C 0.2271(5) 0.0898(11) 0.8118(4) 0.055(3) Uani 1 1 d . . .
H23 H 0.2732 0.0996 0.7995 0.066 Uiso 1 1 calc R . .
C22 C 0.1993(6) 0.1363(10) 0.8583(4) 0.049(3) Uani 1 1 d . . .
C6 C 0.0274(5) -0.1982(9) 0.7571(4) 0.046(3) Uani 1 1 d . . .
H6A H 0.0747 -0.2152 0.7428 0.055 Uiso 1 1 calc R . .
C3 C -0.1253(6) -0.2110(9) 0.7975(4) 0.053(3) Uani 1 1 d . . .
H3A H -0.1650 -0.2455 0.8134 0.063 Uiso 1 1 calc R . .
C25 C 0.1789(5) -0.0395(11) 0.7335(4) 0.059(3) Uani 1 1 d . . .
H25A H 0.1841 -0.1250 0.7397 0.089 Uiso 1 1 calc R . .
H25B H 0.2194 -0.0099 0.7141 0.089 Uiso 1 1 calc R . .
H25C H 0.1369 -0.0250 0.7127 0.089 Uiso 1 1 calc R . .
O1 O -0.0994(4) -0.0190(7) 0.6847(3) 0.0586(19) Uani 1 1 d . . .
C2 C -0.1355(6) -0.1579(10) 0.7493(4) 0.054(3) Uani 1 1 d . . .
H2A H -0.1791 -0.1679 0.7325 0.065 Uiso 1 1 calc R . .
C21 C 0.2322(6) 0.2150(13) 0.9014(5) 0.084(4) Uani 1 1 d . . .
H21A H 0.2032 0.2853 0.9071 0.125 Uiso 1 1 calc R . .
H21B H 0.2786 0.2400 0.8899 0.125 Uiso 1 1 calc R . .
H21C H 0.2359 0.1699 0.9344 0.125 Uiso 1 1 calc R . .
F1 F 0.1283(10) 0.1486(14) 0.5257(8) 0.109(6) Uani 0.630(18) 1 d PD A 1
F2 F 0.2368(8) 0.0743(15) 0.5111(6) 0.097(6) Uani 0.630(18) 1 d PD A 1
F3 F 0.2066(10) 0.1826(12) 0.5862(6) 0.091(7) Uani 0.630(18) 1 d PD A 1
F4 F 0.1255(7) 0.0470(10) 0.6040(5) 0.071(4) Uani 0.630(18) 1 d PD A 1
F5 F 0.1489(10) -0.0510(14) 0.5305(5) 0.075(6) Uani 0.630(18) 1 d PD A 1
F6 F 0.211(3) -0.010(2) 0.6028(13) 0.28(3) Uani 0.630(18) 1 d PD A 1
F1' F 0.184(2) 0.137(3) 0.5011(8) 0.118(12) Uani 0.370(18) 1 d PD A 2
F2' F 0.1013(8) 0.069(5) 0.5468(15) 0.20(3) Uani 0.370(18) 1 d PD A 2
F3' F 0.174(4) 0.174(5) 0.595(3) 0.38(6) Uani 0.370(18) 1 d PD A 2
F4' F 0.2612(8) 0.093(3) 0.5584(13) 0.130(13) Uani 0.370(18) 1 d PD A 2
F5' F 0.190(4) -0.047(3) 0.5209(19) 0.23(3) Uani 0.370(18) 1 d PD A 2
F6' F 0.2295(11) -0.026(2) 0.5860(9) 0.068(9) Uani 0.370(18) 1 d PDU A 2

loop_
_atom_site_aniso_label
_atom_site_aniso_U_11
_atom_site_aniso_U_22
_atom_site_aniso_U_33
_atom_site_aniso_U_23
_atom_site_aniso_U_13
_atom_site_aniso_U_12
Rh1 0.0446(4) 0.0248(3) 0.0259(3) -0.0023(3) -0.0004(3) -0.0020(3)
N1 0.032(4) 0.032(4) 0.027(3) -0.005(3) 0.001(3) -0.002(4)
N6 0.037(4) 0.032(4) 0.039(4) -0.003(3) -0.001(3) -0.002(4)
N2 0.038(4) 0.029(4) 0.030(4) -0.002(3) -0.006(4) 0.000(4)
C12 0.053(6) 0.024(5) 0.027(4) 0.002(3) 0.001(4) -0.003(4)
N4 0.049(5) 0.029(4) 0.031(4) -0.003(3) -0.003(3) -0.003(3)
N5 0.043(5) 0.033(4) 0.033(4) 0.000(3) 0.001(4) 0.004(3)
N3 0.041(4) 0.026(4) 0.034(4) 0.000(3) 0.002(3) -0.005(3)
C15 0.036(5) 0.052(6) 0.038(5) 0.000(5) -0.002(4) 0.000(4)
C18 0.045(6) 0.035(6) 0.033(5) 0.007(4) -0.006(4) -0.002(4)
C17 0.042(6) 0.037(6) 0.032(5) -0.002(4) -0.002(4) 0.005(4)
C19 0.033(5) 0.043(6) 0.029(5) 0.002(4) -0.001(4) -0.001(4)
C16 0.067(7) 0.036(6) 0.034(5) -0.006(5) -0.009(4) 0.004(5)
C14 0.050(6) 0.031(5) 0.023(4) 0.000(4) 0.001(4) -0.001(4)
C8 0.044(6) 0.030(5) 0.031(5) -0.011(4) 0.000(4) -0.013(4)
C13 0.052(6) 0.027(5) 0.034(5) -0.003(4) 0.001(4) 0.007(4)
C20 0.079(8) 0.036(6) 0.041(6) 0.005(5) -0.009(5) 0.002(5)
C11 0.061(6) 0.034(5) 0.043(5) -0.008(4) -0.004(5) -0.003(5)
P1 0.0506(16) 0.0411(16) 0.0546(16) 0.0082(13) -0.0101(13) -0.0007(13)
C7 0.047(6) 0.033(5) 0.033(4) -0.001(4) 0.005(4) 0.004(5)
C24 0.048(6) 0.044(6) 0.035(5) 0.004(5) 0.008(5) 0.007(5)
C1 0.059(6) 0.034(5) 0.034(5) -0.009(5) -0.001(4) 0.000(5)
C5 0.067(7) 0.033(5) 0.034(5) -0.009(4) -0.018(5) -0.001(5)
C4 0.064(7) 0.031(5) 0.036(5) 0.002(4) -0.003(5) -0.008(5)
C23 0.036(6) 0.071(7) 0.060(7) -0.010(6) 0.005(5) -0.006(6)
C22 0.052(7) 0.048(6) 0.048(6) 0.000(5) -0.002(5) -0.006(5)
C6 0.062(7) 0.045(6) 0.032(5) -0.015(4) -0.011(5) 0.007(5)
C3 0.067(7) 0.042(6) 0.048(6) -0.005(5) -0.003(5) -0.018(5)
C25 0.050(7) 0.082(9) 0.046(6) -0.005(6) 0.012(5) 0.000(6)
O1 0.079(5) 0.055(4) 0.043(4) 0.012(4) -0.009(4) -0.001(4)
C2 0.062(7) 0.051(7) 0.049(6) -0.010(5) -0.017(5) -0.010(5)
C21 0.062(8) 0.109(12) 0.080(9) -0.032(8) 0.012(7) -0.033(7)
F1 0.095(13) 0.096(11) 0.135(15) 0.054(11) -0.030(12) 0.031(10)
F2 0.077(10) 0.114(13) 0.100(12) 0.045(10) 0.030(9) 0.004(9)
F3 0.126(14) 0.057(9) 0.090(11) -0.019(8) 0.008(9) -0.060(10)
F4 0.109(10) 0.038(7) 0.065(8) -0.016(5) 0.029(7) -0.004(6)
F5 0.119(13) 0.067(10) 0.039(6) -0.009(6) -0.002(7) -0.040(9)
F6 0.55(7) 0.17(3) 0.111(18) 0.097(17) -0.19(3) -0.19(4)
F1' 0.14(3) 0.16(3) 0.056(14) 0.057(16) -0.012(16) -0.01(2)
F2' 0.052(16) 0.39(8) 0.14(3) 0.08(4) -0.017(16) -0.10(3)
F3' 0.47(11) 0.49(12) 0.18(5) -0.24(7) -0.07(6) 0.33(9)
F4' 0.050(14) 0.23(4) 0.11(2) -0.02(3) -0.017(13) -0.008(18)
F5' 0.41(8) 0.04(2) 0.23(5) -0.08(3) -0.11(5) 0.09(3)
F6' 0.044(11) 0.087(17) 0.073(16) 0.019(12) 0.000(10) 0.068(13)

loop_
_atom_type_symbol
_atom_type_description
_atom_type_scat_dispersion_real
_atom_type_scat_dispersion_imag
_atom_type_scat_source
C C 0.0033 0.0016 'International Tables Vol C Tables 4.2.6.8 and 6.1.1.4'
H H 0.0000 0.0000 'International Tables Vol C Tables 4.2.6.8 and 6.1.1.4'
B B 0.0013 0.0007 'International Tables Vol C Tables 4.2.6.8 and 6.1.1.4'
N N 0.0061 0.0033 'International Tables Vol C Tables 4.2.6.8 and 6.1.1.4'
O O 0.0106 0.0060 'International Tables Vol C Tables 4.2.6.8 and 6.1.1.4'
F F 0.0171 0.0103 'International Tables Vol C Tables 4.2.6.8 and 6.1.1.4'
Rh Rh -1.1178 0.9187 'International Tables Vol C Tables 4.2.6.8 and 6.1.1.4'
P P 0.1023 0.0942 'International Tables Vol C Tables 4.2.6.8 and 6.1.1.4'

loop_
_geom_angle_atom_site_label_1
_geom_angle_atom_site_label_2
_geom_angle_atom_site_label_3
_geom_angle
_geom_angle_site_symmetry_1
_geom_angle_site_symmetry_3
_geom_angle_publ_flag
C6 Rh1 C5 38.6(4) . . ?
C6 Rh1 C4 70.0(4) . . ?
C5 Rh1 C4 39.8(4) . . ?
C6 Rh1 C7 39.6(4) . . ?
C5 Rh1 C7 70.8(4) . . ?
C4 Rh1 C7 82.2(4) . . ?
C6 Rh1 N3 128.8(3) . . ?
C5 Rh1 N3 100.2(3) . . ?
C4 Rh1 N3 95.8(3) . . ?
C7 Rh1 N3 168.2(3) . . ?
C6 Rh1 N1 146.9(3) . . ?
C5 Rh1 N1 147.8(3) . . ?
C4 Rh1 N1 108.3(3) . . ?
C7 Rh1 N1 107.5(3) . . ?
N3 Rh1 N1 84.2(3) . . ?
C6 Rh1 N5 101.6(3) . . ?
C5 Rh1 N5 127.8(3) . . ?
C4 Rh1 N5 166.8(3) . . ?
C7 Rh1 N5 97.8(3) . . ?
N3 Rh1 N5 81.5(3) . . ?
N1 Rh1 N5 84.4(3) . . ?
C14 N1 N2 106.3(7) . . ?
C14 N1 Rh1 137.8(6) . . ?
N2 N1 Rh1 115.5(5) . . ?
C22 N6 N5 112.5(7) . . ?
C22 N6 C8 128.1(8) . . ?
N5 N6 C8 119.1(7) . . ?
C12 N2 N1 110.4(7) . . ?
C12 N2 C8 128.0(7) . . ?
N1 N2 C8 120.8(7) . . ?
C13 C12 N2 105.8(7) . . ?
C13 C12 C11 132.0(9) . . ?
N2 C12 C11 122.2(8) . . ?
N3 N4 C17 111.5(7) . . ?
N3 N4 C8 119.2(7) . . ?
C17 N4 C8 127.2(7) . . ?
C24 N5 N6 104.2(7) . . ?
C24 N5 Rh1 136.3(7) . . ?
N6 N5 Rh1 116.4(5) . . ?
C19 N3 N4 104.7(7) . . ?
C19 N3 Rh1 138.5(6) . . ?
N4 N3 Rh1 116.8(5) . . ?
C17 C18 C19 108.1(8) . . ?
C18 C17 N4 105.3(8) . . ?
C18 C17 C16 132.8(9) . . ?
N4 C17 C16 121.8(8) . . ?
N3 C19 C18 110.5(8) . . ?
N3 C19 C20 124.3(8) . . ?
C18 C19 C20 125.2(8) . . ?
N1 C14 C13 109.3(8) . . ?
N1 C14 C15 123.3(8) . . ?
C13 C14 C15 127.4(9) . . ?
N2 C8 N6 112.0(7) . . ?
N2 C8 N4 111.9(7) . . ?
N6 C8 N4 110.3(7) . . ?
C12 C13 C14 108.2(8) . . ?
F3' P1 F2' 89(3) . . ?
F3' P1 F2 119(3) . . ?
F2' P1 F2 124.4(15) . . ?
F3' P1 F6 89(3) . . ?
F2' P1 F6 118(2) . . ?
F2 P1 F6 109(2) . . ?
F3' P1 F5' 176(4) . . ?
F2' P1 F5' 92(3) . . ?
F2 P1 F5' 64(3) . . ?
F6 P1 F5' 86(2) . . ?
F3' P1 F4' 86(3) . . ?
F2' P1 F4' 167(2) . . ?
F2 P1 F4' 49.1(11) . . ?
F6 P1 F4' 74(2) . . ?
F5' P1 F4' 94(3) . . ?
F3' P1 F1 78(3) . . ?
F2' P1 F1 43.7(15) . . ?
F2 P1 F1 93.3(10) . . ?
F6 P1 F1 157(2) . . ?
F5' P1 F1 106(2) . . ?
F4' P1 F1 123.2(16) . . ?
F3' P1 F3 25(3) . . ?
F2' P1 F3 111(2) . . ?
F2 P1 F3 95.4(9) . . ?
F6 P1 F3 89.0(13) . . ?
F5' P1 F3 156(3) . . ?
F4' P1 F3 61.8(13) . . ?
F1 P1 F3 87.4(10) . . ?
F3' P1 F6' 105(3) . . ?
F2' P1 F6' 131(2) . . ?
F2 P1 F6' 88.9(10) . . ?
F6 P1 F6' 21(2) . . ?
F5' P1 F6' 71(2) . . ?
F4' P1 F6' 62.0(16) . . ?
F1 P1 F6' 174.2(14) . . ?
F3 P1 F6' 97.7(13) . . ?
F3' P1 F1' 99(3) . . ?
F2' P1 F1' 83.6(17) . . ?
F2 P1 F1' 47.4(14) . . ?
F6 P1 F1' 156(3) . . ?
F5' P1 F1' 85(2) . . ?
F4' P1 F1' 85.0(18) . . ?
F1 P1 F1' 46.0(12) . . ?
F3 P1 F1' 90.0(13) . . ?
F6' P1 F1' 136.2(18) . . ?
F3' P1 F5 149(3) . . ?
F2' P1 F5 64(2) . . ?
F2 P1 F5 91.0(9) . . ?
F6 P1 F5 89.3(12) . . ?
F5' P1 F5 30(3) . . ?
F4' P1 F5 123.5(15) . . ?
F1 P1 F5 91.9(10) . . ?
F3 P1 F5 173.6(9) . . ?
F6' P1 F5 82.8(13) . . ?
F1' P1 F5 94.0(12) . . ?
F3' P1 F4 65(3) . . ?
F2' P1 F4 57.5(13) . . ?
F2 P1 F4 175.0(8) . . ?
F6 P1 F4 67(2) . . ?
F5' P1 F4 112(3) . . ?
F4' P1 F4 130.1(13) . . ?
F1 P1 F4 90.7(11) . . ?
F3 P1 F4 87.7(7) . . ?
F6' P1 F4 86.8(9) . . ?
F1' P1 F4 136.7(17) . . ?
F5 P1 F4 85.9(7) . . ?
C6 C7 C1 124.6(9) . . ?
C6 C7 Rh1 69.0(5) . . ?
C1 C7 Rh1 120.3(6) . . ?
N5 C24 C23 110.5(9) . . ?
N5 C24 C25 123.4(9) . . ?
C23 C24 C25 126.1(9) . . ?
O1 C1 C2 120.1(9) . . ?
O1 C1 C7 119.6(9) . . ?
C2 C1 C7 120.3(9) . . ?
C6 C5 C4 117.3(9) . . ?
C6 C5 Rh1 70.0(5) . . ?
C4 C5 Rh1 70.3(5) . . ?
C5 C4 C3 119.2(9) . . ?
C5 C4 Rh1 69.9(5) . . ?
C3 C4 Rh1 120.1(7) . . ?
C22 C23 C24 107.1(9) . . ?
N6 C22 C23 105.8(9) . . ?
N6 C22 C21 123.5(9) . . ?
C23 C22 C21 130.7(10) . . ?
C5 C6 C7 121.0(9) . . ?
C5 C6 Rh1 71.4(5) . . ?
C7 C6 Rh1 71.3(5) . . ?
C2 C3 C4 127.6(10) . . ?
C3 C2 C1 123.6(10) . . ?
P1 F4 F6 54.8(9) . . ?
P1 F6 F4 58.5(13) . . ?
P1 F4' F6' 59.7(10) . . ?
P1 F6' F4' 58.3(9) . . ?

loop_
_geom_bond_atom_site_label_1
_geom_bond_atom_site_label_2
_geom_bond_distance
_geom_bond_site_symmetry_2
_geom_bond_publ_flag
Rh1 C6 2.086(9) . ?
Rh1 C5 2.105(9) . ?
Rh1 C4 2.110(9) . ?
Rh1 C7 2.117(8) . ?
Rh1 N3 2.153(7) . ?
Rh1 N1 2.178(7) . ?
Rh1 N5 2.199(8) . ?
N1 C14 1.321(11) . ?
N1 N2 1.371(9) . ?
N6 C22 1.350(12) . ?
N6 N5 1.373(10) . ?
N6 C8 1.438(11) . ?
N2 C12 1.369(11) . ?
N2 C8 1.407(11) . ?
C12 C13 1.348(12) . ?
C12 C11 1.493(12) . ?
N4 N3 1.368(9) . ?
N4 C17 1.371(11) . ?
N4 C8 1.449(11) . ?
N5 C24 1.340(11) . ?
N3 C19 1.317(11) . ?
C15 C14 1.501(12) . ?
C18 C17 1.334(13) . ?
C18 C19 1.388(12) . ?
C17 C16 1.495(13) . ?
C19 C20 1.512(13) . ?
C14 C13 1.394(12) . ?
P1 F3' 1.523(17) . ?
P1 F2' 1.530(15) . ?
P1 F2 1.532(10) . ?
P1 F6 1.534(14) . ?
P1 F5' 1.536(16) . ?
P1 F4' 1.536(14) . ?
P1 F1 1.544(10) . ?
P1 F3 1.553(10) . ?
P1 F6' 1.558(12) . ?
P1 F1' 1.568(14) . ?
P1 F5 1.570(11) . ?
P1 F4 1.601(9) . ?
C7 C6 1.425(13) . ?
C7 C1 1.473(12) . ?
C24 C23 1.394(14) . ?
C24 C25 1.492(13) . ?
C1 O1 1.229(11) . ?
C1 C2 1.443(14) . ?
C5 C6 1.385(14) . ?
C5 C4 1.434(14) . ?
C4 C3 1.466(14) . ?
C23 C22 1.365(14) . ?
C22 C21 1.509(15) . ?
C3 C2 1.341(14) . ?
F4 F6 1.73(5) . ?
F4' F6' 1.59(4) . ?
